data_4119960
loop_
_publ_author_name
'Mae Joanne B. Aguila'
'Yosra M. Badiei'
'Timothy H. Warren'

_publ_contact_author 'Timothy H. Warren'
_publ_contact_author_email thw@georgetown.edu
_publ_section_title
;
 Mechanistic Insights into C-H Amination via Dicopper Nitrenes
;
_journal_name_full 'Journal of the American Chemical Society'
_journal_page_first 9399
_journal_page_last 9406
_journal_paper_doi 10.1021/ja400879m
_journal_volume 135
_journal_year 2013
_chemical_formula_moiety 'C42 H35 Cl8 Cu2 N5'
_chemical_formula_sum 'C42 H35 Cl8 Cu2 N5'
_chemical_formula_weight 1020.43
_chemical_name_common {[Cl2NN]Cu}2(NCH2CH2Ph)
_chemical_name_systematic
; 
 ? 
;
_space_group_IT_number 14
_symmetry_cell_setting monoclinic
_symmetry_space_group_name_Hall '-P 2ybc'
_symmetry_space_group_name_H-M 'P 1 21/c 1'
_atom_sites_solution_hydrogens geom
_atom_sites_solution_primary direct
_atom_sites_solution_secondary difmap
_audit_creation_method SHELXL-97
_cell_angle_alpha 90.00
_cell_angle_beta 105.269(2)
_cell_angle_gamma 90.00
_cell_formula_units_Z 4
_cell_length_a 11.9530(13)
_cell_length_b 21.477(2)
_cell_length_c 17.1024(18)
_cell_measurement_reflns_used 8934
_cell_measurement_temperature 100(2)
_cell_measurement_theta_max 27.482
_cell_measurement_theta_min 2.263
_cell_volume 4235.5(8)
_computing_cell_refinement 'Bruker APEXII'
_computing_data_collection 'Bruker APEXII'
_computing_data_reduction 'Bruker APEXII'
_computing_molecular_graphics 'ORTEP-3 for Windows; Ferrugia  L J (1997), J. Appl. Cryst. 30, 565'
_computing_publication_material 'Bruker SHELXTL'
_computing_structure_refinement 'SHELXL-97 (Sheldrick, 1997)'
_computing_structure_solution 'SHELXS-97 (Sheldrick, 1990)'
_diffrn_ambient_temperature 100(2)
_diffrn_measured_fraction_theta_full 0.999
_diffrn_measured_fraction_theta_max 0.999
_diffrn_measurement_method 'omega scans'
_diffrn_radiation_monochromator graphite
_diffrn_radiation_source 'fine-focus sealed tube'
_diffrn_radiation_type MoK\a
_diffrn_radiation_wavelength 0.71073
_diffrn_reflns_av_R_equivalents 0.0886
_diffrn_reflns_av_sigmaI/netI 0.0874
_diffrn_reflns_limit_h_max 15
_diffrn_reflns_limit_h_min -15
_diffrn_reflns_limit_k_max 27
_diffrn_reflns_limit_k_min -27
_diffrn_reflns_limit_l_max 21
_diffrn_reflns_limit_l_min -21
_diffrn_reflns_number 36459
_diffrn_reflns_theta_full 27.00
_diffrn_reflns_theta_max 27.00
_diffrn_reflns_theta_min 1.56
_exptl_absorpt_coefficient_mu 1.548
_exptl_absorpt_correction_T_max 0.7457
_exptl_absorpt_correction_T_min 0.6449
_exptl_absorpt_correction_type multi-scan
_exptl_absorpt_process_details 'SADABS based on Blessing's method; Blessing, Acta Cryst. (1995) A51 33-38'
_exptl_crystal_colour purple
_exptl_crystal_density_diffrn 1.600
_exptl_crystal_description prism
_exptl_crystal_F_000 2064
_exptl_crystal_size_max 0.16
_exptl_crystal_size_mid 0.14
_exptl_crystal_size_min 0.12
_refine_diff_density_max 0.525
_refine_diff_density_min -0.533
_refine_diff_density_rms 0.103
_refine_ls_extinction_method none
_refine_ls_goodness_of_fit_ref 0.998
_refine_ls_hydrogen_treatment constr
_refine_ls_matrix_type full
_refine_ls_number_parameters 518
_refine_ls_number_reflns 9240
_refine_ls_number_restraints 0
_refine_ls_restrained_S_all 0.998
_refine_ls_R_factor_all 0.0966
_refine_ls_R_factor_gt 0.0494
_refine_ls_shift/su_max 0.001
_refine_ls_shift/su_mean 0.000
_refine_ls_structure_factor_coef Fsqd
_refine_ls_weighting_details 'calc w=1/[\s^2^(Fo^2^)+(0.0474P)^2^+0.0000P] where P=(Fo^2^+2Fc^2^)/3'
_refine_ls_weighting_scheme calc
_refine_ls_wR_factor_gt 0.0987
_refine_ls_wR_factor_ref 0.1076
_reflns_number_gt 5969
_reflns_number_total 9240
_reflns_threshold_expression >2sigma(I)
_cod_data_source_file ja400879m_si_003.cif
_cod_data_source_block '[{Cl2NN]Cu}2(NCH2CH2Ph)'
_cod_original_cell_volume 4235.4(8)
_cod_database_code 4119960

loop_
_symmetry_equiv_pos_as_xyz
'x, y, z'
'-x, y+1/2, -z+1/2'
'-x, -y, -z'
'x, -y-1/2, z-1/2'

loop_
_atom_site_label
_atom_site_type_symbol
_atom_site_fract_x
_atom_site_fract_y
_atom_site_fract_z
_atom_site_U_iso_or_equiv
_atom_site_adp_type
_atom_site_occupancy
_atom_site_symmetry_multiplicity
_atom_site_calc_flag
_atom_site_refinement_flags
Cu1 Cu 0.15164(4) 0.31953(2) 0.16175(3) 0.01646(12) Uani 1 1 d .
Cu2 Cu 0.32518(4) 0.35099(2) 0.30708(3) 0.01781(12) Uani 1 1 d .
Cl1 Cl -0.01784(9) 0.31544(5) 0.32259(6) 0.0278(2) Uani 1 1 d .
Cl4 Cl 0.26947(9) 0.49290(5) 0.11765(6) 0.0294(2) Uani 1 1 d .
Cl8 Cl 0.09276(8) 0.47172(5) 0.24094(6) 0.0268(2) Uani 1 1 d .
Cl5 Cl 0.58444(9) 0.29273(5) 0.48742(6) 0.0326(3) Uani 1 1 d .
Cl7 Cl 0.34084(9) 0.38662(5) 0.53051(6) 0.0307(2) Uani 1 1 d .
Cl3 Cl 0.19280(9) 0.26720(5) -0.02555(6) 0.0326(3) Uani 1 1 d .
Cl2 Cl -0.08159(9) 0.20311(5) 0.03250(6) 0.0324(3) Uani 1 1 d .
Cl6 Cl 0.50893(9) 0.31542(6) 0.16399(6) 0.0389(3) Uani 1 1 d .
N3 N 0.4922(3) 0.35585(15) 0.32830(19) 0.0226(7) Uani 1 1 d .
N5 N 0.2515(2) 0.28690(14) 0.24829(17) 0.0174(7) Uani 1 1 d .
N1 N -0.0125(2) 0.30837(13) 0.14774(18) 0.0167(7) Uani 1 1 d .
N4 N 0.3093(2) 0.42682(14) 0.36012(18) 0.0189(7) Uani 1 1 d .
C2 C -0.0678(3) 0.38881(17) 0.0481(2) 0.0210(9) Uani 1 1 d .
H2 H -0.1293 0.4160 0.0225 0.025 Uiso 1 1 calc R
C40 C 0.3308(3) -0.00513(18) 0.3192(2) 0.0264(9) Uani 1 1 d .
H40 H 0.3511 -0.0443 0.3449 0.032 Uiso 1 1 calc R
C17 C 0.3073(3) 0.43342(18) 0.0597(2) 0.0219(9) Uani 1 1 d .
N2 N 0.1368(2) 0.37281(14) 0.07012(17) 0.0173(7) Uani 1 1 d .
C23 C 0.5498(3) 0.29894(18) 0.3247(2) 0.0221(9) Uani 1 1 d .
C6 C -0.0498(3) 0.25440(17) 0.1814(2) 0.0187(8) Uani 1 1 d .
C29 C 0.2096(3) 0.43340(16) 0.3896(2) 0.0186(8) Uani 1 1 d .
C12 C 0.2377(3) 0.38095(17) 0.0417(2) 0.0191(8) Uani 1 1 d .
C39 C 0.4087(3) 0.02715(18) 0.2881(2) 0.0255(9) Uani 1 1 d .
H39 H 0.4835 0.0101 0.2926 0.031 Uiso 1 1 calc R
C1 C -0.0923(3) 0.34579(17) 0.1017(2) 0.0175(8) Uani 1 1 d .
C7 C -0.0491(3) 0.24997(17) 0.2623(2) 0.0206(8) Uani 1 1 d .
C16 C 0.4069(3) 0.4411(2) 0.0340(2) 0.0265(9) Uani 1 1 d .
H16 H 0.4521 0.4779 0.0470 0.032 Uiso 1 1 calc R
C21 C 0.6818(3) 0.4066(2) 0.3631(3) 0.0319(10) Uani 1 1 d .
H21A H 0.7184 0.3822 0.4115 0.048 Uiso 1 1 calc R
H21B H 0.7115 0.4494 0.3700 0.048 Uiso 1 1 calc R
H21C H 0.6995 0.3878 0.3156 0.048 Uiso 1 1 calc R
C38 C 0.3799(3) 0.08414(18) 0.2504(2) 0.0248(9) Uani 1 1 d .
H38 H 0.4350 0.1058 0.2295 0.030 Uiso 1 1 calc R
C24 C 0.5938(3) 0.26293(18) 0.3946(2) 0.0233(9) Uani 1 1 d .
C34 C 0.1031(3) 0.45395(16) 0.3415(2) 0.0214(9) Uani 1 1 d .
C4 C -0.2150(3) 0.34052(18) 0.1080(2) 0.0232(9) Uani 1 1 d .
H4A H -0.2459 0.2994 0.0888 0.035 Uiso 1 1 calc R
H4B H -0.2627 0.3728 0.0745 0.035 Uiso 1 1 calc R
H4C H -0.2166 0.3459 0.1646 0.035 Uiso 1 1 calc R
C33 C 0.0058(3) 0.45797(17) 0.3697(2) 0.0247(9) Uani 1 1 d .
H33 H -0.0648 0.4735 0.3359 0.030 Uiso 1 1 calc R
C9 C -0.1063(3) 0.14334(19) 0.2472(3) 0.0298(10) Uani 1 1 d .
H9 H -0.1257 0.1057 0.2698 0.036 Uiso 1 1 calc R
C26 C 0.6487(3) 0.1809(2) 0.3193(3) 0.0345(11) Uani 1 1 d .
H26 H 0.6812 0.1407 0.3172 0.041 Uiso 1 1 calc R
C20 C 0.3903(3) 0.47100(18) 0.3773(2) 0.0216(9) Uani 1 1 d .
C30 C 0.2114(3) 0.41514(17) 0.4686(2) 0.0209(9) Uani 1 1 d .
C31 C 0.1143(3) 0.41736(18) 0.4974(2) 0.0271(10) Uani 1 1 d .
H31 H 0.1180 0.4040 0.5510 0.033 Uiso 1 1 calc R
C36 C 0.2423(4) 0.17392(17) 0.2069(2) 0.0245(9) Uani 1 1 d .
H36A H 0.1590 0.1758 0.1777 0.029 Uiso 1 1 calc R
H36B H 0.2881 0.1822 0.1675 0.029 Uiso 1 1 calc R
C10 C -0.1081(3) 0.14553(18) 0.1660(3) 0.0285(10) Uani 1 1 d .
H10 H -0.1282 0.1097 0.1326 0.034 Uiso 1 1 calc R
C19 C 0.5012(3) 0.46265(18) 0.3679(2) 0.0248(9) Uani 1 1 d .
H19 H 0.5480 0.4990 0.3733 0.030 Uiso 1 1 calc R
C37 C 0.2711(3) 0.10997(17) 0.2430(2) 0.0199(8) Uani 1 1 d .
C11 C -0.0802(3) 0.20077(18) 0.1344(2) 0.0231(9) Uani 1 1 d .
C5 C 0.0357(3) 0.43382(17) -0.0482(2) 0.0225(9) Uani 1 1 d .
H5A H 0.0911 0.4683 -0.0342 0.034 Uiso 1 1 calc R
H5B H -0.0424 0.4505 -0.0713 0.034 Uiso 1 1 calc R
H5C H 0.0572 0.4067 -0.0879 0.034 Uiso 1 1 calc R
C35 C 0.2692(3) 0.22307(17) 0.2732(2) 0.0215(9) Uani 1 1 d .
H35A H 0.2210 0.2143 0.3109 0.026 Uiso 1 1 calc R
H35B H 0.3513 0.2181 0.3041 0.026 Uiso 1 1 calc R
C18 C 0.5527(3) 0.40737(18) 0.3514(2) 0.0227(9) Uani 1 1 d .
C41 C 0.2236(3) 0.02010(18) 0.3126(2) 0.0266(9) Uani 1 1 d .
H41 H 0.1693 -0.0018 0.3340 0.032 Uiso 1 1 calc R
C14 C 0.3743(3) 0.3410(2) -0.0281(2) 0.0268(10) Uani 1 1 d .
H14 H 0.3976 0.3082 -0.0576 0.032 Uiso 1 1 calc R
C3 C 0.0372(3) 0.39700(17) 0.0270(2) 0.0199(8) Uani 1 1 d .
C42 C 0.1931(3) 0.07699(19) 0.2751(2) 0.0270(10) Uani 1 1 d .
H42 H 0.1183 0.0937 0.2712 0.032 Uiso 1 1 calc R
C8 C -0.0763(3) 0.19547(18) 0.2957(3) 0.0250(9) Uani 1 1 d .
H8 H -0.0746 0.1937 0.3515 0.030 Uiso 1 1 calc R
C28 C 0.5597(3) 0.27306(19) 0.2523(2) 0.0251(9) Uani 1 1 d .
C15 C 0.4397(3) 0.3945(2) -0.0108(2) 0.0285(10) Uani 1 1 d .
H15 H 0.5072 0.3993 -0.0296 0.034 Uiso 1 1 calc R
C13 C 0.2746(3) 0.33513(18) -0.0023(2) 0.0242(9) Uani 1 1 d .
C27 C 0.6074(3) 0.2151(2) 0.2484(3) 0.0325(10) Uani 1 1 d .
H27 H 0.6122 0.1987 0.1978 0.039 Uiso 1 1 calc R
C22 C 0.3636(3) 0.53289(18) 0.4100(3) 0.0296(10) Uani 1 1 d .
H22A H 0.2974 0.5521 0.3712 0.044 Uiso 1 1 calc R
H22B H 0.4313 0.5602 0.4181 0.044 Uiso 1 1 calc R
H22C H 0.3447 0.5265 0.4618 0.044 Uiso 1 1 calc R
C25 C 0.6423(3) 0.2050(2) 0.3917(2) 0.0286(10) Uani 1 1 d .
H25 H 0.6712 0.1819 0.4402 0.034 Uiso 1 1 calc R
C32 C 0.0122(4) 0.43906(18) 0.4478(2) 0.0272(9) Uani 1 1 d .
H32 H -0.0549 0.4411 0.4675 0.033 Uiso 1 1 calc R

loop_
_atom_site_aniso_label
_atom_site_aniso_U_11
_atom_site_aniso_U_22
_atom_site_aniso_U_33
_atom_site_aniso_U_23
_atom_site_aniso_U_13
_atom_site_aniso_U_12
Cu1 0.0136(2) 0.0173(2) 0.0171(2) 0.00206(19) 0.00151(18) 0.00011(19)
Cu2 0.0136(2) 0.0193(3) 0.0193(2) 0.0018(2) 0.00223(19) -0.00022(19)
Cl1 0.0346(6) 0.0233(5) 0.0255(5) -0.0017(4) 0.0079(4) -0.0042(4)
Cl4 0.0246(5) 0.0282(6) 0.0362(6) -0.0059(5) 0.0095(5) -0.0047(4)
Cl8 0.0238(5) 0.0310(6) 0.0245(5) 0.0060(4) 0.0046(4) 0.0034(4)
Cl5 0.0358(6) 0.0377(6) 0.0227(5) 0.0052(5) 0.0050(5) 0.0073(5)
Cl7 0.0260(6) 0.0374(6) 0.0240(5) 0.0062(5) -0.0015(4) -0.0061(5)
Cl3 0.0383(6) 0.0269(6) 0.0336(6) -0.0067(5) 0.0111(5) -0.0018(5)
Cl2 0.0310(6) 0.0316(6) 0.0340(6) -0.0135(5) 0.0075(5) -0.0051(5)
Cl6 0.0338(6) 0.0600(8) 0.0235(6) 0.0117(5) 0.0084(5) 0.0172(6)
N3 0.0187(17) 0.0249(19) 0.0226(18) 0.0059(15) 0.0024(14) 0.0021(15)
N5 0.0146(16) 0.0221(17) 0.0175(17) 0.0008(14) 0.0075(13) 0.0017(13)
N1 0.0174(16) 0.0118(16) 0.0205(17) -0.0027(13) 0.0040(14) -0.0005(13)
N4 0.0125(16) 0.0184(17) 0.0244(18) 0.0033(13) 0.0020(13) -0.0015(13)
C2 0.014(2) 0.021(2) 0.024(2) -0.0029(17) -0.0011(16) 0.0056(16)
C40 0.032(2) 0.017(2) 0.027(2) 0.0023(17) 0.0015(19) 0.0049(18)
C17 0.018(2) 0.028(2) 0.018(2) 0.0043(17) 0.0018(16) 0.0051(17)
N2 0.0125(16) 0.0201(17) 0.0169(17) 0.0028(13) -0.0002(13) -0.0001(13)
C23 0.0114(19) 0.026(2) 0.027(2) 0.0052(17) 0.0018(17) -0.0001(16)
C6 0.0103(18) 0.016(2) 0.028(2) -0.0009(17) 0.0014(16) -0.0002(15)
C29 0.014(2) 0.016(2) 0.024(2) -0.0030(16) 0.0027(16) -0.0060(15)
C12 0.019(2) 0.025(2) 0.0121(19) 0.0076(16) 0.0026(16) 0.0034(17)
C39 0.022(2) 0.027(2) 0.026(2) 0.0005(18) 0.0027(18) 0.0083(18)
C1 0.0155(19) 0.019(2) 0.0165(19) -0.0052(16) 0.0018(16) -0.0006(16)
C7 0.0140(19) 0.019(2) 0.029(2) 0.0017(17) 0.0049(17) -0.0002(16)
C16 0.024(2) 0.036(3) 0.019(2) 0.0040(18) 0.0058(18) -0.0061(19)
C21 0.017(2) 0.033(3) 0.044(3) 0.012(2) 0.0049(19) -0.0025(18)
C38 0.020(2) 0.028(2) 0.026(2) -0.0013(18) 0.0056(18) 0.0007(18)
C24 0.015(2) 0.027(2) 0.027(2) 0.0030(18) 0.0053(17) 0.0029(17)
C34 0.025(2) 0.0120(19) 0.028(2) -0.0025(16) 0.0079(18) 0.0001(16)
C4 0.015(2) 0.022(2) 0.030(2) -0.0004(17) 0.0038(17) -0.0009(16)
C33 0.020(2) 0.021(2) 0.032(2) -0.0030(18) 0.0048(18) -0.0005(17)
C9 0.018(2) 0.021(2) 0.051(3) 0.011(2) 0.009(2) 0.0001(17)
C26 0.024(2) 0.035(3) 0.045(3) 0.001(2) 0.009(2) 0.010(2)
C20 0.022(2) 0.020(2) 0.020(2) 0.0045(17) 0.0006(17) -0.0059(17)
C30 0.016(2) 0.021(2) 0.022(2) -0.0017(16) 0.0000(17) -0.0047(16)
C31 0.033(3) 0.022(2) 0.027(2) -0.0028(18) 0.008(2) -0.0083(18)
C36 0.030(2) 0.023(2) 0.018(2) 0.0011(17) 0.0021(17) 0.0041(18)
C10 0.019(2) 0.018(2) 0.047(3) -0.006(2) 0.007(2) -0.0011(17)
C19 0.016(2) 0.024(2) 0.032(2) 0.0081(18) 0.0032(18) -0.0087(17)
C37 0.025(2) 0.020(2) 0.0129(19) -0.0024(16) 0.0008(16) 0.0028(17)
C11 0.014(2) 0.023(2) 0.032(2) 0.0008(18) 0.0063(17) -0.0010(16)
C5 0.022(2) 0.024(2) 0.022(2) 0.0040(17) 0.0048(17) -0.0001(17)
C35 0.021(2) 0.021(2) 0.021(2) 0.0016(17) 0.0045(17) 0.0014(16)
C18 0.015(2) 0.029(2) 0.023(2) 0.0104(18) 0.0017(16) -0.0014(17)
C41 0.026(2) 0.025(2) 0.028(2) 0.0004(18) 0.0061(19) -0.0053(18)
C14 0.027(2) 0.036(3) 0.017(2) 0.0022(18) 0.0058(18) 0.0097(19)
C3 0.023(2) 0.016(2) 0.019(2) -0.0063(16) 0.0043(17) -0.0019(16)
C42 0.018(2) 0.032(2) 0.027(2) -0.0067(19) 0.0006(18) 0.0067(18)
C8 0.019(2) 0.024(2) 0.032(2) 0.0075(18) 0.0063(18) 0.0018(17)
C28 0.015(2) 0.036(3) 0.024(2) 0.0048(19) 0.0034(17) 0.0034(18)
C15 0.018(2) 0.048(3) 0.020(2) 0.009(2) 0.0077(18) 0.008(2)
C13 0.023(2) 0.027(2) 0.021(2) 0.0030(17) 0.0019(17) -0.0010(17)
C27 0.024(2) 0.044(3) 0.031(2) -0.004(2) 0.010(2) 0.005(2)
C22 0.019(2) 0.021(2) 0.045(3) -0.0015(19) 0.0020(19) -0.0021(18)
C25 0.024(2) 0.035(3) 0.025(2) 0.0107(19) 0.0041(19) 0.0071(19)
C32 0.027(2) 0.028(2) 0.030(2) -0.0023(19) 0.0133(19) 0.0008(18)

loop_
_atom_type_symbol
_atom_type_description
_atom_type_scat_dispersion_real
_atom_type_scat_dispersion_imag
_atom_type_scat_source
C C 0.0033 0.0016 'International Tables Vol C Tables 4.2.6.8 and 6.1.1.4'
H H 0.0000 0.0000 'International Tables Vol C Tables 4.2.6.8 and 6.1.1.4'
N N 0.0061 0.0033 'International Tables Vol C Tables 4.2.6.8 and 6.1.1.4'
Cl Cl 0.1484 0.1585 'International Tables Vol C Tables 4.2.6.8 and 6.1.1.4'
Cu Cu 0.3201 1.2651 'International Tables Vol C Tables 4.2.6.8 and 6.1.1.4'

loop_
_geom_angle_atom_site_label_1
_geom_angle_atom_site_label_2
_geom_angle_atom_site_label_3
_geom_angle
N5 Cu1 N2 144.48(13)
N5 Cu1 N1 119.44(13)
N2 Cu1 N1 95.79(12)
N5 Cu1 Cu2 36.81(10)
N2 Cu1 Cu2 117.36(9)
N1 Cu1 Cu2 128.12(9)
N5 Cu2 N4 146.15(13)
N5 Cu2 N3 118.45(13)
N4 Cu2 N3 95.30(13)
N5 Cu2 Cu1 36.55(9)
N4 Cu2 Cu1 118.41(9)
N3 Cu2 Cu1 130.55(10)
C18 N3 C23 120.2(3)
C18 N3 Cu2 123.8(3)
C23 N3 Cu2 115.8(2)
C35 N5 Cu1 129.5(2)
C35 N5 Cu2 123.7(2)
Cu1 N5 Cu2 106.65(16)
C1 N1 C6 118.7(3)
C1 N1 Cu1 123.0(2)
C6 N1 Cu1 118.0(2)
C20 N4 C29 118.7(3)
C20 N4 Cu2 123.9(3)
C29 N4 Cu2 117.1(2)
C1 C2 C3 127.7(3)
C41 C40 C39 118.9(4)
C16 C17 C12 122.9(4)
C16 C17 Cl4 117.8(3)
C12 C17 Cl4 119.4(3)
C3 N2 C12 118.5(3)
C3 N2 Cu1 124.4(3)
C12 N2 Cu1 116.7(2)
C28 C23 C24 115.9(4)
C28 C23 N3 122.8(3)
C24 C23 N3 121.2(4)
C7 C6 C11 116.8(3)
C7 C6 N1 122.9(3)
C11 C6 N1 120.1(3)
C34 C29 C30 115.9(3)
C34 C29 N4 123.0(3)
C30 C29 N4 120.9(3)
C13 C12 C17 116.2(3)
C13 C12 N2 121.3(3)
C17 C12 N2 122.4(3)
C40 C39 C38 121.0(4)
N1 C1 C2 123.2(3)
N1 C1 C4 118.2(3)
C2 C1 C4 118.5(3)
C8 C7 C6 122.2(4)
C8 C7 Cl1 118.8(3)
C6 C7 Cl1 119.0(3)
C15 C16 C17 119.0(4)
C39 C38 C37 120.6(4)
C25 C24 C23 122.2(4)
C25 C24 Cl5 119.5(3)
C23 C24 Cl5 118.3(3)
C33 C34 C29 122.7(4)
C33 C34 Cl8 119.2(3)
C29 C34 Cl8 118.0(3)
C34 C33 C32 119.0(4)
C8 C9 C10 120.5(4)
C25 C26 C27 119.9(4)
N4 C20 C19 122.9(4)
N4 C20 C22 119.8(3)
C19 C20 C22 117.3(3)
C31 C30 C29 122.4(4)
C31 C30 Cl7 119.5(3)
C29 C30 Cl7 118.1(3)
C32 C31 C30 119.2(4)
C37 C36 C35 110.3(3)
C11 C10 C9 118.7(4)
C20 C19 C18 128.1(4)
C38 C37 C42 117.9(4)
C38 C37 C36 120.6(4)
C42 C37 C36 121.3(3)
C10 C11 C6 122.4(4)
C10 C11 Cl2 118.5(3)
C6 C11 Cl2 119.0(3)
N5 C35 C36 117.2(3)
N3 C18 C19 122.3(3)
N3 C18 C21 119.4(4)
C19 C18 C21 118.2(3)
C40 C41 C42 121.0(4)
C15 C14 C13 119.7(4)
N2 C3 C2 122.6(3)
N2 C3 C5 119.2(3)
C2 C3 C5 118.3(3)
C41 C42 C37 120.7(4)
C7 C8 C9 119.4(4)
C27 C28 C23 122.6(4)
C27 C28 Cl6 119.1(3)
C23 C28 Cl6 118.3(3)
C16 C15 C14 119.8(4)
C12 C13 C14 122.4(4)
C12 C13 Cl3 118.7(3)
C14 C13 Cl3 118.8(3)
C28 C27 C26 119.3(4)
C26 C25 C24 120.0(4)
C31 C32 C33 120.8(4)

loop_
_geom_bond_atom_site_label_1
_geom_bond_atom_site_label_2
_geom_bond_distance
Cu1 N5 1.782(3)
Cu1 N2 1.911(3)
Cu1 N1 1.928(3)
Cu1 Cu2 2.8673(6)
Cu2 N5 1.793(3)
Cu2 N4 1.898(3)
Cu2 N3 1.936(3)
Cl1 C7 1.725(4)
Cl4 C17 1.748(4)
Cl8 C34 1.734(4)
Cl5 C24 1.742(4)
Cl7 C30 1.740(4)
Cl3 C13 1.743(4)
Cl2 C11 1.739(4)
Cl6 C28 1.731(4)
N3 C18 1.324(5)
N3 C23 1.412(5)
N5 C35 1.434(4)
N1 C1 1.334(4)
N1 C6 1.417(4)
N4 C20 1.332(4)
N4 C29 1.418(5)
C2 C1 1.387(5)
C2 C3 1.406(5)
C40 C41 1.368(5)
C40 C39 1.376(5)
C17 C16 1.384(5)
C17 C12 1.386(5)
N2 C3 1.329(5)
N2 C12 1.425(4)
C23 C28 1.391(5)
C23 C24 1.404(5)
C6 C7 1.384(5)
C6 C11 1.397(5)
C29 C34 1.393(5)
C29 C30 1.401(5)
C12 C13 1.379(5)
C39 C38 1.384(5)
C1 C4 1.502(5)
C7 C8 1.378(5)
C16 C15 1.378(6)
C21 C18 1.502(5)
C38 C37 1.388(5)
C24 C25 1.379(5)
C34 C33 1.373(5)
C33 C32 1.379(5)
C9 C8 1.383(6)
C9 C10 1.384(6)
C26 C25 1.363(6)
C26 C27 1.393(6)
C20 C19 1.389(5)
C20 C22 1.508(5)
C30 C31 1.376(5)
C31 C32 1.371(6)
C36 C37 1.508(5)
C36 C35 1.520(5)
C10 C11 1.380(5)
C19 C18 1.399(5)
C37 C42 1.393(5)
C5 C3 1.505(5)
C41 C42 1.383(5)
C14 C15 1.378(6)
C14 C13 1.381(5)
C28 C27 1.378(6)
